data_7150549
loop_
_publ_author_name
'Kaiser, Jasper'
'van Esseveldt, Bart C. J.'
'Segers, Margot J. A.'
'van Delft, Floris L.'
'Smits, Jan M. M.'
'Butterworth, Sam'
'Rutjes, Floris P. J. T.'

_publ_section_title
;
 Synthesis and aromatisation of cyclic enediyne-containing amino acids
;
_journal_issue 4
_journal_name_full 'Organic &amp; Biomolecular Chemistry'
_journal_page_first 695
_journal_page_last 705
_journal_paper_doi 10.1039/b815176h
_journal_volume 7
_journal_year 2009
_chemical_absolute_configuration ad
_chemical_formula_sum 'C23 H21 N O4 S'
_chemical_formula_weight 407.47
_chemical_name_systematic
;
?
;
_space_group_IT_number 4
_symmetry_cell_setting monoclinic
_symmetry_space_group_name_Hall 'P 2yb'
_symmetry_space_group_name_H-M 'P 1 21 1'
_atom_sites_solution_hydrogens geom
_atom_sites_solution_primary direct
_atom_sites_solution_secondary difmap
_audit_creation_date 2006-07-27
_audit_creation_method 'SHELXL, adapted and expanded'
_cell_angle_alpha 90.00
_cell_angle_beta 104.996(9)
_cell_angle_gamma 90.00
_cell_formula_units_Z 2
_cell_length_a 8.1942(12)
_cell_length_b 9.7320(7)
_cell_length_c 13.0079(13)
_cell_measurement_reflns_used 43
_cell_measurement_temperature 208(2)
_cell_measurement_theta_max 25.000
_cell_measurement_theta_min 2.570
_cell_volume 1002.0(2)
_computing_data_collection
;
Nonius "Collect" program suite (Nonius, 1999)
;
_computing_data_reduction
;
Nonius "EvalCCD" program suite (Duisenberg, 1998)
;
_computing_molecular_graphics
;
PLATON (Spek, 2003)
;
_computing_structure_refinement 'SHELXL-97 (Sheldrick, 1997)'
_computing_structure_solution
;
DIRDIF (Beurskens et al., 1996),
PATTY (Beurskens et al., 1987)
;
_diffrn_ambient_temperature 208(2)
_diffrn_detector_area_resol_mean 18.4
_diffrn_measured_fraction_theta_full 0.998
_diffrn_measured_fraction_theta_max 0.998
_diffrn_measurement_device 'Nonius KappaCCD'
_diffrn_measurement_method 'area detector \f and \w scan'
_diffrn_radiation_monochromator graphite
_diffrn_radiation_source 'fine-focus sealed tube'
_diffrn_radiation_type MoK\a
_diffrn_radiation_wavelength 0.71073
_diffrn_reflns_av_R_equivalents 0.0488
_diffrn_reflns_av_sigmaI/netI 0.0685
_diffrn_reflns_limit_h_max 9
_diffrn_reflns_limit_h_min -9
_diffrn_reflns_limit_k_max 11
_diffrn_reflns_limit_k_min -11
_diffrn_reflns_limit_l_max 15
_diffrn_reflns_limit_l_min -15
_diffrn_reflns_number 13482
_diffrn_reflns_theta_full 25.00
_diffrn_reflns_theta_max 25.00
_diffrn_reflns_theta_min 2.57
_diffrn_standards_decay_% 0.000
_diffrn_standards_interval_time 0
_diffrn_standards_number 0
_exptl_absorpt_coefficient_mu 0.191
_exptl_absorpt_correction_T_max 0.9924
_exptl_absorpt_correction_T_min 0.7650
_exptl_absorpt_correction_type multi-scan
_exptl_absorpt_process_details 'SADABS multiscan (Sheldrick, 1996)'
_exptl_crystal_colour 'translucent colourless'
_exptl_crystal_density_diffrn 1.351
_exptl_crystal_density_method 'not measured'
_exptl_crystal_description 'rather regular fragment'
_exptl_crystal_F_000 428
_exptl_crystal_size_max 0.18
_exptl_crystal_size_mid 0.11
_exptl_crystal_size_min 0.04
_refine_diff_density_max 0.224
_refine_diff_density_min -0.264
_refine_diff_density_rms 0.051
_refine_ls_abs_structure_details
;
The absolute configuration assignment was based on 1638 Friedel
pairs used to calculate the Flack parameter.
Flack H.D.(1983), Acta Cryst. A39, 876-881
;
_refine_ls_abs_structure_Flack 0.04(3)
_refine_ls_extinction_method none
_refine_ls_goodness_of_fit_all 1.080
_refine_ls_goodness_of_fit_ref 1.080
_refine_ls_hydrogen_treatment constr
_refine_ls_matrix_type full
_refine_ls_number_parameters 264
_refine_ls_number_reflns 3516
_refine_ls_number_restraints 1
_refine_ls_restrained_S_all 1.080
_refine_ls_R_factor_all 0.0867
_refine_ls_R_factor_gt 0.0523
_refine_ls_R_factor_obs 0.0523
_refine_ls_shift/esd_max 0.000
_refine_ls_shift/esd_mean 0.000
_refine_ls_shift/su_max 0.000
_refine_ls_shift/su_mean 0.000
_refine_ls_structure_factor_coef Fsqd
_refine_ls_weighting_details
;
w=1/[\s^2^(Fo^2^)+(0.0202P)^2^+0.4542P] where P=(Fo^2^+2Fc^2^)/3
;
_refine_ls_weighting_scheme calc
_refine_ls_wR_factor_all 0.0833
_refine_ls_wR_factor_gt 0.0752
_refine_ls_wR_factor_obs 0.0752
_refine_ls_wR_factor_ref 0.0833
_reflns_number_gt 2608
_reflns_number_observed 2608
_reflns_number_total 3516
_reflns_observed_criterion >2sigma(I)
_reflns_threshold_expression >2sigma(I)
_cod_data_source_file b815176h.txt
_cod_data_source_block JK105
_cod_depositor_comments
;
The following automatic conversions were performed:
'_geom_angle_publ_flag' value 'Y' changed to 'y' according to
'/home/saulius/struct/CIF-dictionaries/cif_core.dic' dictionary named
'cif_core.dic' version 2.4.1 from 2010-06-29 (43
times).

'_geom_bond_publ_flag' value 'Y' changed to 'y' according to
'/home/saulius/struct/CIF-dictionaries/cif_core.dic' dictionary named
'cif_core.dic' version 2.4.1 from 2010-06-29 (31 time).

Automatic conversion script
Id: cif_fix_enum 1527 2010-12-29 10:47:43Z saulius 
;
_cod_original_cell_volume 1002.00(19)
_cod_original_sg_symbol_H-M 'P 21'
_cod_database_code 7150549

loop_
_symmetry_equiv_pos_as_xyz
'x, y, z'
'-x, y+1/2, -z'

loop_
_atom_site_label
_atom_site_type_symbol
_atom_site_fract_x
_atom_site_fract_y
_atom_site_fract_z
_atom_site_U_iso_or_equiv
_atom_site_adp_type
_atom_site_occupancy
_atom_site_calc_flag
_atom_site_refinement_flags
_atom_site_disorder_assembly
_atom_site_disorder_group
S1 S 0.16966(11) 0.00912(9) 0.12767(7) 0.0335(2) Uani 1 d . . .
N1 N 0.3208(3) 0.1204(3) 0.1725(2) 0.0268(7) Uani 1 d . . .
C2 C 0.2803(4) 0.2663(3) 0.1485(3) 0.0305(9) Uani 1 d . . .
H2A H 0.3090 0.2916 0.0823 0.037 Uiso 1 calc R . .
H2B H 0.1590 0.2813 0.1385 0.037 Uiso 1 calc R . .
C3 C 0.3753(4) 0.3517(3) 0.2355(3) 0.0285(8) Uani 1 d . . .
C4 C 0.4625(4) 0.4136(4) 0.3072(3) 0.0294(8) Uani 1 d . . .
C5 C 0.5735(4) 0.4787(4) 0.3977(3) 0.0309(9) Uani 1 d . . .
C6 C 0.5526(5) 0.6148(4) 0.4208(3) 0.0401(10) Uani 1 d . . .
H6 H 0.4660 0.6670 0.3765 0.048 Uiso 1 calc R . .
C7 C 0.6590(5) 0.6736(4) 0.5091(3) 0.0501(11) Uani 1 d . . .
H7 H 0.6461 0.7668 0.5243 0.060 Uiso 1 calc R . .
C8 C 0.7846(5) 0.5970(5) 0.5757(3) 0.0477(11) Uani 1 d . . .
H8 H 0.8557 0.6376 0.6365 0.057 Uiso 1 calc R . .
C9 C 0.8055(5) 0.4618(4) 0.5531(3) 0.0435(11) Uani 1 d . . .
H9 H 0.8904 0.4100 0.5994 0.052 Uiso 1 calc R . .
C10 C 0.7031(4) 0.3996(4) 0.4627(3) 0.0340(9) Uani 1 d . . .
C11 C 0.7307(4) 0.2622(4) 0.4319(3) 0.0369(10) Uani 1 d . . .
C12 C 0.7446(5) 0.1514(4) 0.3982(3) 0.0388(10) Uani 1 d . . .
C13 C 0.7396(4) 0.0163(4) 0.3479(3) 0.0404(9) Uani 1 d . . .
H13A H 0.7805 -0.0536 0.4027 0.048 Uiso 1 calc R . .
H13B H 0.8144 0.0163 0.3000 0.048 Uiso 1 calc R . .
C14 C 0.5604(4) -0.0191(3) 0.2851(3) 0.0347(9) Uani 1 d . . .
H14A H 0.4846 -0.0151 0.3323 0.042 Uiso 1 calc R . .
H14B H 0.5578 -0.1129 0.2574 0.042 Uiso 1 calc R . .
C15 C 0.4990(4) 0.0816(3) 0.1924(3) 0.0310(9) Uani 1 d . . .
H15 H 0.5633 0.1674 0.2150 0.037 Uiso 1 calc R . .
C16 C 0.5460(4) 0.0363(4) 0.0909(3) 0.0317(9) Uani 1 d . . .
O17 O 0.5100(3) 0.1358(2) 0.02017(18) 0.0401(7) Uani 1 d . . .
O18 O 0.6061(4) -0.0722(3) 0.0789(2) 0.0514(8) Uani 1 d . . .
C19 C 0.5374(5) 0.1059(4) -0.0824(3) 0.0523(12) Uani 1 d . . .
H19A H 0.6549 0.0814 -0.0740 0.078 Uiso 1 calc R . .
H19B H 0.5101 0.1863 -0.1277 0.078 Uiso 1 calc R . .
H19C H 0.4658 0.0299 -0.1147 0.078 Uiso 1 calc R . .
O20 O 0.0251(3) 0.0606(2) 0.15663(19) 0.0453(7) Uani 1 d . . .
O21 O 0.2403(3) -0.1218(2) 0.16478(19) 0.0422(7) Uani 1 d . . .
C22 C 0.1195(4) 0.0073(4) -0.0125(2) 0.0284(7) Uani 1 d . . .
C23 C 0.0170(5) 0.1072(4) -0.0682(3) 0.0411(10) Uani 1 d . . .
H23 H -0.0227 0.1779 -0.0318 0.049 Uiso 1 calc R . .
C24 C -0.0281(5) 0.1046(4) -0.1772(3) 0.0419(10) Uani 1 d . . .
H24 H -0.0989 0.1738 -0.2149 0.050 Uiso 1 calc R . .
C25 C 0.0284(4) 0.0026(4) -0.2324(3) 0.0357(8) Uani 1 d . . .
C26 C 0.1323(4) -0.0971(4) -0.1752(3) 0.0352(10) Uani 1 d . . .
H26 H 0.1710 -0.1684 -0.2116 0.042 Uiso 1 calc R . .
C27 C 0.1808(4) -0.0945(3) -0.0659(3) 0.0343(9) Uani 1 d . . .
H27 H 0.2550 -0.1615 -0.0279 0.041 Uiso 1 calc R . .
C28 C -0.0289(5) -0.0039(5) -0.3514(3) 0.0526(11) Uani 1 d . . .
H28A H -0.1493 0.0144 -0.3744 0.079 Uiso 1 calc R . .
H28B H -0.0060 -0.0946 -0.3752 0.079 Uiso 1 calc R . .
H28C H 0.0314 0.0644 -0.3816 0.079 Uiso 1 calc R . .

loop_
_atom_site_aniso_label
_atom_site_aniso_U_11
_atom_site_aniso_U_22
_atom_site_aniso_U_33
_atom_site_aniso_U_23
_atom_site_aniso_U_13
_atom_site_aniso_U_12
S1 0.0323(5) 0.0352(5) 0.0325(5) -0.0030(5) 0.0074(4) -0.0105(5)
N1 0.0236(16) 0.0234(15) 0.0304(16) 0.0012(13) 0.0013(13) -0.0014(13)
C2 0.030(2) 0.030(2) 0.028(2) 0.0013(17) 0.0007(17) 0.0018(17)
C3 0.033(2) 0.0251(19) 0.027(2) 0.0062(17) 0.0074(18) 0.0071(18)
C4 0.032(2) 0.030(2) 0.027(2) 0.0003(18) 0.0085(18) 0.0021(18)
C5 0.033(2) 0.036(3) 0.026(2) -0.0060(18) 0.0114(17) -0.0119(19)
C6 0.042(3) 0.039(2) 0.040(2) -0.009(2) 0.010(2) -0.009(2)
C7 0.056(3) 0.052(3) 0.049(3) -0.019(2) 0.024(2) -0.013(2)
C8 0.043(3) 0.067(3) 0.036(2) -0.019(2) 0.016(2) -0.018(3)
C9 0.032(2) 0.068(3) 0.030(2) 0.001(2) 0.0068(19) -0.010(2)
C10 0.029(2) 0.047(2) 0.027(2) -0.004(2) 0.0091(18) -0.010(2)
C11 0.027(2) 0.049(3) 0.030(2) 0.004(2) -0.0002(18) -0.008(2)
C12 0.029(2) 0.050(3) 0.030(2) 0.008(2) -0.0064(17) -0.002(2)
C13 0.033(2) 0.044(2) 0.039(2) 0.009(2) 0.0006(17) 0.007(2)
C14 0.034(2) 0.029(2) 0.039(2) 0.0043(17) 0.0052(18) 0.0027(17)
C15 0.028(2) 0.0269(19) 0.036(2) -0.0022(17) 0.0044(17) -0.0065(17)
C16 0.0222(19) 0.024(2) 0.046(2) -0.0069(19) 0.0037(17) -0.0109(17)
O17 0.0606(18) 0.0287(14) 0.0350(15) -0.0018(13) 0.0199(13) -0.0005(13)
O18 0.063(2) 0.0347(16) 0.061(2) -0.0027(15) 0.0256(16) 0.0128(15)
C19 0.074(3) 0.048(3) 0.045(3) -0.008(2) 0.035(2) -0.013(2)
O20 0.0330(15) 0.0611(19) 0.0462(16) -0.0109(13) 0.0182(13) -0.0131(13)
O21 0.0498(18) 0.0319(15) 0.0390(16) 0.0051(12) 0.0011(13) -0.0154(14)
C22 0.0252(18) 0.0244(18) 0.0322(19) -0.004(2) 0.0015(15) -0.0044(19)
C23 0.042(2) 0.038(2) 0.040(2) -0.0121(19) 0.005(2) 0.008(2)
C24 0.043(2) 0.038(2) 0.040(2) 0.002(2) 0.002(2) 0.015(2)
C25 0.030(2) 0.043(2) 0.033(2) -0.006(2) 0.0060(16) 0.004(2)
C26 0.032(2) 0.041(2) 0.033(2) -0.0093(19) 0.0078(19) 0.003(2)
C27 0.034(2) 0.022(2) 0.043(3) 0.0024(18) 0.0037(19) -0.0015(18)
C28 0.051(3) 0.065(3) 0.041(2) 0.001(3) 0.012(2) 0.016(3)

loop_
_atom_type_symbol
_atom_type_description
_atom_type_scat_dispersion_real
_atom_type_scat_dispersion_imag
_atom_type_scat_source
C C 0.0033 0.0016 'International Tables Vol C Tables 4.2.6.8 and 6.1.1.4'
H H 0.0000 0.0000 'International Tables Vol C Tables 4.2.6.8 and 6.1.1.4'
N N 0.0061 0.0033 'International Tables Vol C Tables 4.2.6.8 and 6.1.1.4'
O O 0.0106 0.0060 'International Tables Vol C Tables 4.2.6.8 and 6.1.1.4'
S S 0.1246 0.1234 'International Tables Vol C Tables 4.2.6.8 and 6.1.1.4'

loop_
_geom_angle_atom_site_label_1
_geom_angle_atom_site_label_2
_geom_angle_atom_site_label_3
_geom_angle
_geom_angle_site_symmetry_1
_geom_angle_site_symmetry_3
_geom_angle_publ_flag
O20 S1 O21 121.05(16) . . y
O20 S1 N1 106.14(14) . . y
O21 S1 N1 105.46(15) . . y
O20 S1 C22 106.85(15) . . y
O21 S1 C22 107.82(16) . . y
N1 S1 C22 109.13(15) . . y
C15 N1 C2 116.5(3) . . y
C15 N1 S1 121.4(2) . . y
C2 N1 S1 117.0(2) . . y
C3 C2 N1 109.9(3) . . y
C4 C3 C2 174.8(4) . . y
C3 C4 C5 175.5(4) . . y
C6 C5 C10 120.8(4) . . y
C6 C5 C4 121.0(4) . . y
C10 C5 C4 118.2(3) . . y
C7 C6 C5 119.7(4) . . y
C6 C7 C8 120.5(4) . . y
C9 C8 C7 120.0(4) . . y
C8 C9 C10 121.2(4) . . y
C9 C10 C5 117.8(4) . . y
C9 C10 C11 122.6(4) . . y
C5 C10 C11 119.6(3) . . y
C12 C11 C10 174.4(4) . . y
C11 C12 C13 172.6(4) . . y
C12 C13 C14 110.8(3) . . y
C13 C14 C15 110.6(3) . . y
N1 C15 C16 112.5(3) . . y
N1 C15 C14 114.4(3) . . y
C16 C15 C14 112.9(3) . . y
O18 C16 O17 125.8(3) . . y
O18 C16 C15 124.9(3) . . y
O17 C16 C15 109.2(3) . . y
C16 O17 C19 116.1(3) . . y
C23 C22 C27 120.0(3) . . y
C23 C22 S1 119.3(3) . . y
C27 C22 S1 120.7(3) . . y
C22 C23 C24 120.0(3) . . y
C23 C24 C25 121.2(3) . . y
C24 C25 C26 118.1(3) . . y
C24 C25 C28 120.8(4) . . y
C26 C25 C28 120.9(4) . . y
C27 C26 C25 121.3(3) . . y
C26 C27 C22 119.3(3) . . y

loop_
_geom_bond_atom_site_label_1
_geom_bond_atom_site_label_2
_geom_bond_distance
_geom_bond_site_symmetry_2
_geom_bond_publ_flag
S1 O20 1.424(2) . y
S1 O21 1.431(2) . y
S1 N1 1.635(3) . y
S1 C22 1.762(3) . y
N1 C15 1.465(4) . y
N1 C2 1.473(4) . y
C2 C3 1.457(5) . y
C3 C4 1.183(4) . y
C4 C5 1.435(5) . y
C5 C6 1.379(5) . y
C5 C10 1.404(5) . y
C6 C7 1.374(5) . y
C7 C8 1.380(5) . y
C8 C9 1.368(5) . y
C9 C10 1.394(5) . y
C10 C11 1.430(5) . y
C11 C12 1.181(5) . y
C12 C13 1.464(5) . y
C13 C14 1.523(4) . y
C14 C15 1.534(4) . y
C15 C16 1.533(5) . y
C16 O18 1.192(4) . y
C16 O17 1.316(4) . y
O17 C19 1.439(4) . y
C22 C23 1.364(5) . y
C22 C27 1.378(5) . y
C23 C24 1.370(5) . y
C24 C25 1.374(5) . y
C25 C26 1.376(5) . y
C25 C28 1.498(4) . y
C26 C27 1.374(4) . y

loop_
_cod_related_entry_id
_cod_related_entry_database
_cod_related_entry_code
1 ChemSpider 25942282
